data_2201641
loop_
_publ_author_name
'Choi, Sung-Nak'
'Lee, Yong-Min'
'Lee, Hong-Woo'
'Kang, Sung Kwon'
'Kim, Young-Inn'

_publ_section_title
;
 Nicotinium tetrachlorocuprate(II)
;
_journal_issue 10
_journal_name_full 'Acta Crystallographica Section E'
_journal_page_first m583
_journal_page_last m585
_journal_paper_doi 10.1107/S1600536802017154
_journal_volume 58
_journal_year 2002
_chemical_formula_iupac '(C10 H16 N2) [Cu Cl4]'
_chemical_formula_moiety 'C10 H16 N2 2+, Cl4 Cu 2-'
_chemical_formula_sum 'C10 H16 Cl4 Cu N2'
_chemical_formula_weight 369.59
_chemical_name_common 'Nicotinium tetrachlorocuprate(II)'
_chemical_name_systematic
;
Nicotinium tetrachlorocuprate(II)
;
_space_group_IT_number 1
_symmetry_cell_setting triclinic
_symmetry_space_group_name_Hall 'P 1'
_symmetry_space_group_name_H-M 'P 1'
_atom_sites_solution_hydrogens geom
_atom_sites_solution_primary direct
_atom_sites_solution_secondary difmap
_audit_creation_method SHELXL-97
_cell_angle_alpha 87.249(9)
_cell_angle_beta 88.694(8)
_cell_angle_gamma 89.414(7)
_cell_formula_units_Z 2
_cell_length_a 7.6919(8)
_cell_length_b 8.1526(9)
_cell_length_c 12.2337(15)
_cell_measurement_reflns_used 50
_cell_measurement_temperature 293(2)
_cell_measurement_theta_max 15.3
_cell_measurement_theta_min 5.0
_cell_volume 766.05(15)
_computing_cell_refinement XSCANS
_computing_data_collection 'XSCANS (Siemens, 1996)'
_computing_data_reduction 'SHELXTL (Bruker, 1997)'
_computing_molecular_graphics 'ORTEP-3 (Farrugia, 1997)'
_computing_publication_material 'WinGX  (Farrugia, 1999)'
_computing_structure_refinement 'SHELXL97 (Sheldrick, 1997)'
_computing_structure_solution 'SHELXS97 (Sheldrick, 1997)'
_diffrn_ambient_temperature 293(2)
_diffrn_measured_fraction_theta_full 1.000
_diffrn_measured_fraction_theta_max 1.000
_diffrn_measurement_device_type 'Bruker P4'
_diffrn_measurement_method 2\q/\w
_diffrn_radiation_monochromator graphite
_diffrn_radiation_source 'fine-focus sealed tube'
_diffrn_radiation_type MoK\a
_diffrn_radiation_wavelength 0.71073
_diffrn_reflns_av_R_equivalents 0.000
_diffrn_reflns_av_sigmaI/netI 0.032
_diffrn_reflns_limit_h_max 9
_diffrn_reflns_limit_h_min -1
_diffrn_reflns_limit_k_max 10
_diffrn_reflns_limit_k_min -10
_diffrn_reflns_limit_l_max 15
_diffrn_reflns_limit_l_min -15
_diffrn_reflns_number 4302
_diffrn_reflns_theta_full 27.5
_diffrn_reflns_theta_max 27.5
_diffrn_reflns_theta_min 2.5
_diffrn_standards_decay_% 0
_diffrn_standards_interval_count 97
_diffrn_standards_number 3
_exptl_absorpt_coefficient_mu 2.103
_exptl_absorpt_correction_T_max 0.988
_exptl_absorpt_correction_T_min 0.663
_exptl_absorpt_correction_type '\y scan'
_exptl_absorpt_process_details '(North et al., 1968)'
_exptl_crystal_colour orange
_exptl_crystal_density_diffrn 1.602
_exptl_crystal_density_method 'not measured'
_exptl_crystal_description block
_exptl_crystal_F_000 374
_exptl_crystal_size_max 0.50
_exptl_crystal_size_mid 0.45
_exptl_crystal_size_min 0.26
_refine_diff_density_max 0.70
_refine_diff_density_min -0.71
_refine_ls_abs_structure_details 'Flack (1983), 781 Friedel pairs'
_refine_ls_abs_structure_Flack -0.037(17)
_refine_ls_extinction_coef 0.0251(16)
_refine_ls_extinction_expression Fc^*^=kFc[1+0.001xFc^2^\l^3^/sin(2\q)]^-1/4^
_refine_ls_extinction_method SHELXL97
_refine_ls_goodness_of_fit_ref 1.05
_refine_ls_hydrogen_treatment constr
_refine_ls_matrix_type full
_refine_ls_number_parameters 290
_refine_ls_number_reflns 4302
_refine_ls_number_restraints 4
_refine_ls_restrained_S_all 1.06
_refine_ls_R_factor_all 0.052
_refine_ls_R_factor_gt 0.038
_refine_ls_shift/su_max 0.001
_refine_ls_shift/su_mean 0.000
_refine_ls_structure_factor_coef Fsqd
_refine_ls_weighting_details 'calc w = 1/[\s^2^(Fo^2^)+(0.0406P)^2^+0.6259P] where P = (Fo^2^+2Fc^2^)/3'
_refine_ls_weighting_scheme calc
_refine_ls_wR_factor_gt 0.085
_refine_ls_wR_factor_ref 0.099
_reflns_number_gt 3327
_reflns_number_total 4302
_reflns_threshold_expression I>2\s(I)
_cod_data_source_file tk6078.cif
_cod_data_source_block I
_cod_depositor_comments
;
The following automatic conversions were performed:
'_symmetry_cell_setting' value 'Triclinic' changed to 'triclinic'
according to '/home/saulius/struct/CIF-dictionaries/cif_core.dic'
dictionary named 'cif_core.dic' version 2.4.1 from 2010-06-29.

Automatic conversion script
Id: cif_fix_enum 1527 2010-12-29 10:47:43Z saulius 

The following automatic conversions were performed:

'_symmetry_cell_setting' value 'Triclinic' changed to 'triclinic'
according to /home/saulius/struct/CIF-dictionaries/cif_core.dic
dictionary named 'cif_core.dic' version 2.4.1 from 2010-06-29.

Automatic conversion script
Id: cif_fix_values 1715 2011-07-08 13:25:40Z adriana 
;
_cod_database_code 2201641
_cod_database_fobs_code 2201641

loop_
_symmetry_equiv_pos_as_xyz
'x, y, z'

loop_
_atom_site_label
_atom_site_fract_x
_atom_site_fract_y
_atom_site_fract_z
_atom_site_U_iso_or_equiv
_atom_site_adp_type
_atom_site_calc_flag
_atom_site_refinement_flags
_atom_site_occupancy
_atom_site_disorder_assembly
_atom_site_disorder_group
_atom_site_type_symbol
Cu1 0.45109(9) 0.47409(8) 0.68886(6) 0.0483(2) Uani d . 1 . . Cu
Cu2 -0.04690(10) -0.09647(9) 1.20718(6) 0.0521(2) Uani d . 1 . . Cu
Cl1 0.5423(2) 0.66843(19) 0.56747(13) 0.0559(4) Uani d . 1 . . Cl
Cl2 0.5420(2) 0.2158(2) 0.74059(16) 0.0645(5) Uani d . 1 . . Cl
Cl3 0.5213(3) 0.6052(3) 0.84022(14) 0.0853(8) Uani d . 1 . . Cl
Cl4 0.2175(3) 0.3936(2) 0.60310(16) 0.0687(5) Uani d . 1 . . Cl
Cl5 0.0208(3) -0.2799(2) 1.08265(15) 0.0652(5) Uani d . 1 . . Cl
Cl6 -0.3083(3) -0.0122(3) 1.1496(2) 0.0934(8) Uani d . 1 . . Cl
Cl7 0.0524(3) -0.2349(3) 1.35607(14) 0.0823(7) Uani d . 1 . . Cl
Cl8 0.0597(3) 0.1536(2) 1.23306(16) 0.0700(5) Uani d . 1 . . Cl
N1 0.6252(7) 0.1280(6) 0.3943(4) 0.0479(12) Uani d . 1 . . N
H1 0.6784 0.1113 0.3285 0.057 Uiso calc R 1 . . H
C2 0.6276(9) 0.3097(7) 0.4135(5) 0.0411(13) Uani d . 1 . . C
H2 0.5493 0.3299 0.4758 0.049 Uiso calc R 1 . . H
C3 0.8127(9) 0.3346(8) 0.4494(6) 0.0556(17) Uani d . 1 . . C
H3A 0.8884 0.3608 0.3866 0.067 Uiso calc R 1 . . H
H3B 0.8173 0.4233 0.4992 0.067 Uiso calc R 1 . . H
C4 0.8680(14) 0.1736(10) 0.5061(8) 0.0801(18) Uani d . 1 . . C
H4A 0.9814 0.1395 0.4787 0.096 Uiso calc R 1 . . H
H4B 0.8745 0.1855 0.5844 0.096 Uiso calc R 1 . . H
C5 0.7342(12) 0.0505(10) 0.4820(6) 0.0659(15) Uani d . 1 . . C
H5A 0.6636 0.0233 0.5469 0.079 Uiso calc R 1 . . H
H5B 0.7890 -0.0492 0.4573 0.079 Uiso calc R 1 . . H
C6 0.4454(13) 0.0581(12) 0.3933(8) 0.090(2) Uani d . 1 . . C
H6A 0.3815 0.1111 0.3348 0.135 Uiso calc R 1 . . H
H6B 0.3868 0.0761 0.4619 0.135 Uiso calc R 1 . . H
H6C 0.4529 -0.0576 0.3825 0.135 Uiso calc R 1 . . H
C7 0.5632(8) 0.4099(7) 0.3159(5) 0.0441(14) Uani d . 1 . . C
C8 0.4058(9) 0.4876(8) 0.3194(5) 0.0492(15) Uani d . 1 . . C
H8 0.3367 0.4786 0.3828 0.059 Uiso calc R 1 . . H
N9 0.3504(9) 0.5762(7) 0.2329(5) 0.0598(16) Uani d . 1 . . N
H9 0.2511 0.6250 0.2373 0.072 Uiso calc R 1 . . H
C10 0.4428(11) 0.5926(9) 0.1392(6) 0.0625(19) Uani d . 1 . . C
H10 0.3979 0.6543 0.0803 0.075 Uiso calc R 1 . . H
C11 0.6015(11) 0.5199(10) 0.1293(6) 0.063(2) Uani d . 1 . . C
H11 0.6674 0.5325 0.0649 0.076 Uiso calc R 1 . . H
C12 0.6633(10) 0.4250(9) 0.2197(6) 0.0569(17) Uani d . 1 . . C
H12 0.7709 0.3723 0.2151 0.068 Uiso calc R 1 . . H
N13 0.2330(8) 0.1530(7) 0.9112(4) 0.0609(16) Uani d . 1 . . N
H13 0.2844 0.1724 0.8441 0.073 Uiso calc R 1 . . H
C14 0.0515(9) 0.1013(8) 0.8941(5) 0.0522(15) Uani d . 1 . . C
H14 0.0016 0.0580 0.9639 0.063 Uiso calc R 1 . . H
C15 -0.0365(14) 0.2655(10) 0.8633(8) 0.092(3) Uani d . 1 . . C
H15A -0.0332 0.2859 0.7845 0.111 Uiso calc R 1 . . H
H15B -0.1569 0.2653 0.8886 0.111 Uiso calc R 1 . . H
C16 0.0625(13) 0.3942(10) 0.9176(8) 0.0801(18) Uani d D 1 . . C
H16A 0.0969 0.4809 0.8647 0.096 Uiso calc R 1 . . H
H16B -0.0086 0.4420 0.9746 0.096 Uiso calc R 1 . . H
C17 0.2154(11) 0.3137(9) 0.9645(6) 0.0659(15) Uani d D 1 . . C
H17A 0.2003 0.2965 1.0431 0.079 Uiso calc R 1 . . H
H17B 0.3180 0.3799 0.9495 0.079 Uiso calc R 1 . . H
C18 0.3390(13) 0.0304(12) 0.9712(9) 0.090(2) Uani d . 1 . . C
H18A 0.3417 -0.0698 0.9330 0.135 Uiso calc R 1 . . H
H18B 0.2897 0.0100 1.0433 0.135 Uiso calc R 1 . . H
H18C 0.4552 0.0705 0.9766 0.135 Uiso calc R 1 . . H
C19 0.0348(8) -0.0264(7) 0.8094(5) 0.0411(13) Uani d . 1 . . C
C20 -0.1145(10) -0.1155(9) 0.8152(6) 0.0588(18) Uani d . 1 . . C
H20 -0.1935 -0.1035 0.8730 0.071 Uiso calc R 1 . . H
N21 -0.1472(9) -0.2209(7) 0.7369(6) 0.0656(17) Uani d . 1 . . N
H21 -0.2427 -0.2750 0.7416 0.079 Uiso calc R 1 . . H
C22 -0.0383(11) -0.2457(9) 0.6523(7) 0.065(2) Uani d . 1 . . C
H22 -0.0672 -0.3162 0.5981 0.078 Uiso calc R 1 . . H
C23 0.1148(11) -0.1655(9) 0.6476(6) 0.0618(19) Uani d . 1 . . C
H23 0.1968 -0.1856 0.5927 0.074 Uiso calc R 1 . . H
C24 0.1481(9) -0.0529(8) 0.7256(6) 0.0551(16) Uani d . 1 . . C
H24 0.2510 0.0061 0.7203 0.066 Uiso calc R 1 . . H

loop_
_atom_site_aniso_label
_atom_site_aniso_U_11
_atom_site_aniso_U_22
_atom_site_aniso_U_33
_atom_site_aniso_U_12
_atom_site_aniso_U_13
_atom_site_aniso_U_23
Cu1 0.0495(5) 0.0505(4) 0.0454(4) -0.0169(4) -0.0002(3) -0.0037(3)
Cu2 0.0503(5) 0.0578(4) 0.0481(4) 0.0172(4) -0.0036(4) -0.0045(3)
Cl1 0.0618(11) 0.0487(8) 0.0567(8) -0.0152(8) 0.0011(8) 0.0041(6)
Cl2 0.0545(11) 0.0616(10) 0.0757(11) -0.0014(9) 0.0065(9) 0.0103(8)
Cl3 0.1103(19) 0.1024(15) 0.0455(9) -0.0643(15) 0.0119(11) -0.0196(9)
Cl4 0.0524(11) 0.0755(12) 0.0798(12) -0.0191(9) -0.0138(9) -0.0122(9)
Cl5 0.0699(12) 0.0640(10) 0.0635(10) 0.0111(9) -0.0054(9) -0.0216(8)
Cl6 0.0641(14) 0.1025(16) 0.1170(17) 0.0317(13) -0.0425(13) -0.0296(14)
Cl7 0.1011(17) 0.0976(14) 0.0455(8) 0.0541(13) 0.0062(10) 0.0098(9)
Cl8 0.0693(13) 0.0683(11) 0.0734(11) 0.0073(10) -0.0063(10) -0.0137(9)
N1 0.049(3) 0.043(3) 0.053(3) -0.004(2) -0.008(3) -0.007(2)
C2 0.045(3) 0.041(3) 0.038(3) 0.007(3) -0.010(3) -0.002(2)
C3 0.046(4) 0.052(4) 0.071(4) -0.003(3) -0.015(3) -0.013(3)
C4 0.086(5) 0.071(4) 0.085(4) -0.004(3) -0.008(4) -0.014(3)
C5 0.084(4) 0.063(3) 0.051(3) -0.020(3) 0.000(3) -0.011(2)
C6 0.072(4) 0.095(5) 0.103(5) -0.017(4) -0.033(4) 0.013(4)
C7 0.039(3) 0.047(3) 0.045(3) 0.007(3) -0.003(3) -0.004(3)
C8 0.044(4) 0.055(4) 0.048(3) 0.009(3) -0.003(3) -0.005(3)
N9 0.053(4) 0.064(3) 0.063(4) 0.018(3) -0.013(3) 0.000(3)
C10 0.062(5) 0.060(4) 0.064(4) 0.005(4) -0.014(4) 0.010(3)
C11 0.060(5) 0.075(5) 0.053(4) 0.010(4) 0.012(4) 0.014(3)
C12 0.045(4) 0.063(4) 0.062(4) 0.014(3) -0.001(3) 0.005(3)
N13 0.062(4) 0.080(4) 0.042(3) -0.034(3) -0.006(3) -0.002(3)
C14 0.045(4) 0.060(4) 0.052(3) -0.009(3) -0.002(3) -0.009(3)
C15 0.100(7) 0.070(5) 0.110(7) 0.017(5) -0.016(6) -0.040(5)
C16 0.086(5) 0.071(4) 0.085(4) -0.004(3) -0.008(4) -0.014(3)
C17 0.084(4) 0.063(3) 0.051(3) -0.020(3) 0.000(3) -0.011(2)
C18 0.072(4) 0.095(5) 0.103(5) -0.017(4) -0.033(4) 0.013(4)
C19 0.038(3) 0.045(3) 0.041(3) -0.002(3) -0.006(3) 0.000(2)
C20 0.045(4) 0.058(4) 0.074(5) -0.015(3) 0.006(4) -0.006(3)
N21 0.049(4) 0.062(4) 0.087(5) -0.017(3) -0.001(3) -0.015(3)
C22 0.060(5) 0.059(4) 0.077(5) -0.008(4) -0.017(4) -0.018(4)
C23 0.060(5) 0.061(4) 0.067(4) -0.005(4) 0.000(4) -0.022(3)
C24 0.040(4) 0.062(4) 0.064(4) -0.014(3) 0.000(3) -0.007(3)

loop_
_atom_type_symbol
_atom_type_description
_atom_type_scat_dispersion_real
_atom_type_scat_dispersion_imag
_atom_type_scat_source
C C 0.0033 0.0016 'International Tables Vol C Tables 4.2.6.8 and 6.1.1.4'
H H 0.0000 0.0000 'International Tables Vol C Tables 4.2.6.8 and 6.1.1.4'
N N 0.0061 0.0033 'International Tables Vol C Tables 4.2.6.8 and 6.1.1.4'
Cl Cl 0.1484 0.1585 'International Tables Vol C Tables 4.2.6.8 and 6.1.1.4'
Cu Cu 0.3201 1.2651 'International Tables Vol C Tables 4.2.6.8 and 6.1.1.4'

loop_
_geom_angle_atom_site_label_1
_geom_angle_atom_site_label_2
_geom_angle_atom_site_label_3
_geom_angle_site_symmetry_1
_geom_angle_site_symmetry_3
_geom_angle
_geom_angle_publ_flag
Cl1 Cu1 Cl2 . . 135.32(8) yes
Cl1 Cu1 Cl3 . . 96.68(7) yes
Cl1 Cu1 Cl4 . . 98.89(7) yes
Cl2 Cu1 Cl3 . . 99.20(9) yes
Cl2 Cu1 Cl4 . . 95.22(8) yes
Cl3 Cu1 Cl4 . . 139.84(9) yes
Cl1 Cu1 Cl7 . 1_564 54.66(6) ?
Cl2 Cu1 Cl7 . 1_564 136.81(6) ?
Cl3 Cu1 Cl7 . 1_564 122.95(8) ?
Cl4 Cu1 Cl7 . 1_564 47.00(6) ?
Cl1 Cu1 Cu2 . 1_664 19.19(5) ?
Cl2 Cu1 Cu2 . 1_664 116.44(5) ?
Cl3 Cu1 Cu2 . 1_664 106.45(5) ?
Cl4 Cu1 Cu2 . 1_664 100.06(6) ?
Cl7 Cu1 Cu2 1_564 1_664 63.50(3) ?
Cl5 Cu2 Cl6 . . 100.44(9) yes
Cl5 Cu2 Cl7 . . 98.73(8) yes
Cl5 Cu2 Cl8 . . 131.17(9) yes
Cl6 Cu2 Cl7 . . 135.29(11) yes
Cl6 Cu2 Cl8 . . 96.80(9) yes
Cl7 Cu2 Cl8 . . 100.20(9) yes
Cu1 Cl4 Cl7 . 1_564 111.20(8) ?
C5 N1 C6 . . 112.9(6) ?
C5 N1 C2 . . 105.0(5) ?
C6 N1 C2 . . 113.6(6) ?
C5 N1 Cl6 . 1_654 115.3(4) ?
C6 N1 Cl6 . 1_654 88.0(5) ?
C2 N1 Cl6 . 1_654 121.7(4) ?
C5 N1 Cl8 . 1_654 83.5(4) ?
C6 N1 Cl8 . 1_654 143.2(5) ?
C2 N1 Cl8 . 1_654 91.6(4) ?
Cl6 N1 Cl8 1_654 1_654 55.41(10) ?
C2 N1 H1 . . 108.4 ?
C5 N1 H1 . . 108.4 ?
C6 N1 H1 . . 108.4 ?
Cl6 N1 H1 1_654 . 20.6 ?
Cl8 N1 H1 1_654 . 35.5 ?
C7 C2 N1 . . 111.6(5) ?
C7 C2 C3 . . 118.5(6) ?
N1 C2 C3 . . 102.4(5) ?
C7 C2 H2 . . 107.9 ?
N1 C2 H2 . . 107.9 ?
C3 C2 H2 . . 107.9 ?
C4 C3 C2 . . 105.9(6) ?
C4 C3 H3A . . 110.5 ?
C2 C3 H3A . . 110.5 ?
C4 C3 H3B . . 110.5 ?
C2 C3 H3B . . 110.5 ?
H3A C3 H3B . . 108.7 ?
C5 C4 C3 . . 106.7(7) ?
C5 C4 H4A . . 110.4 ?
C3 C4 H4A . . 110.4 ?
C5 C4 H4B . . 110.4 ?
C3 C4 H4B . . 110.4 ?
H4A C4 H4B . . 108.6 ?
C4 C5 N1 . . 106.3(6) ?
C4 C5 H5A . . 110.5 ?
N1 C5 H5A . . 110.5 ?
C4 C5 H5B . . 110.5 ?
N1 C5 H5B . . 110.5 ?
H5A C5 H5B . . 108.7 ?
N1 C6 H6A . . 109.5 ?
N1 C6 H6B . . 109.5 ?
H6A C6 H6B . . 109.5 ?
N1 C6 H6C . . 109.5 ?
H6A C6 H6C . . 109.5 ?
H6B C6 H6C . . 109.5 ?
C8 C7 C12 . . 118.5(6) ?
C8 C7 C2 . . 120.8(6) ?
C12 C7 C2 . . 120.6(6) ?
N9 C8 C7 . . 120.3(6) ?
N9 C8 H8 . . 119.8 ?
C7 C8 H8 . . 119.8 ?
C8 N9 C10 . . 122.7(6) yes
C8 N9 H9 . . 118.6 ?
C10 N9 H9 . . 118.6 ?
N9 C10 C11 . . 120.6(6) ?
N9 C10 H10 . . 119.7 ?
C11 C10 H10 . . 119.7 ?
C10 C11 C12 . . 118.0(7) ?
C10 C11 H11 . . 121.0 ?
C12 C11 H11 . . 121.0 ?
C7 C12 C11 . . 119.9(6) ?
C7 C12 H12 . . 120.0 ?
C11 C12 H12 . . 120.0 ?
C18 N13 C14 . . 114.2(6) ?
C18 N13 C17 . . 114.4(6) ?
C14 N13 C17 . . 104.7(6) ?
C14 N13 H13 . . 107.7 ?
C17 N13 H13 . . 107.7 ?
C18 N13 H13 . . 107.7 ?
N13 C14 C19 . . 114.1(6) ?
N13 C14 C15 . . 101.5(6) ?
C19 C14 C15 . . 114.1(6) ?
N13 C14 H14 . . 109.0 ?
C19 C14 H14 . . 109.0 ?
C15 C14 H14 . . 109.0 ?
C16 C15 C14 . . 106.5(7) ?
C16 C15 H15A . . 110.4 ?
C14 C15 H15A . . 110.4 ?
C16 C15 H15B . . 110.4 ?
C14 C15 H15B . . 110.4 ?
H15A C15 H15B . . 108.6 ?
C17 C16 C15 . . 106.9(7) ?
C17 C16 H16A . . 110.3 ?
C15 C16 H16A . . 110.3 ?
C17 C16 H16B . . 110.3 ?
C15 C16 H16B . . 110.3 ?
H16A C16 H16B . . 108.6 ?
C16 C17 N13 . . 106.0(6) ?
C16 C17 H17A . . 110.5 ?
N13 C17 H17A . . 110.5 ?
C16 C17 H17B . . 110.5 ?
N13 C17 H17B . . 110.5 ?
H17A C17 H17B . . 108.7 ?
N13 C18 H18A . . 109.5 ?
N13 C18 H18B . . 109.5 ?
H18A C18 H18B . . 109.5 ?
N13 C18 H18C . . 109.5 ?
H18A C18 H18C . . 109.5 ?
H18B C18 H18C . . 109.5 ?
C24 C19 C20 . . 117.6(6) ?
C24 C19 C14 . . 126.2(6) ?
C20 C19 C14 . . 116.0(6) ?
N21 C20 C19 . . 119.8(7) ?
N21 C20 H20 . . 120.1 ?
C19 C20 H20 . . 120.1 ?
C20 N21 C22 . . 123.2(7) yes
C20 N21 H21 . . 118.4 ?
C22 N21 H21 . . 118.4 ?
N21 C22 C23 . . 118.2(7) ?
N21 C22 H22 . . 120.9 ?
C23 C22 H22 . . 120.9 ?
C22 C23 C24 . . 119.1(8) ?
C22 C23 H23 . . 120.4 ?
C24 C23 H23 . . 120.4 ?
C19 C24 C23 . . 121.8(7) ?
C19 C24 H24 . . 119.1 ?
C23 C24 H24 . . 119.1 ?

loop_
_geom_bond_atom_site_label_1
_geom_bond_atom_site_label_2
_geom_bond_site_symmetry_2
_geom_bond_distance
_geom_bond_publ_flag
Cu1 Cl1 . 2.2264(17) yes
Cu1 Cl2 . 2.2774(19) yes
Cu1 Cl3 . 2.2605(18) yes
Cu1 Cl4 . 2.2216(19) yes
Cu1 Cl7 1_564 5.577(2) ?
Cu1 Cu2 1_664 7.6910(13) ?
Cu2 Cl5 . 2.2349(18) yes
Cu2 Cl6 . 2.236(2) yes
Cu2 Cl7 . 2.2412(18) yes
Cu2 Cl8 . 2.244(2) yes
Cl4 Cl7 1_564 4.375(3) ?
N1 C2 . 1.511(7) yes
N1 C5 . 1.489(10) yes
N1 C6 . 1.502(11) yes
N1 H1 . 0.9100 ?
N1 Cl6 1_654 3.282(6) ?
N1 Cl8 1_654 3.844(6) ?
C2 C3 . 1.518(9) ?
C2 C7 . 1.505(8) ?
C2 H2 . 0.9800 ?
C3 C4 . 1.516(11) ?
C3 H3A . 0.9700 ?
C3 H3B . 0.9700 ?
C4 C5 . 1.489(11) ?
C4 H4A . 0.9700 ?
C4 H4B . 0.9700 ?
C5 H5A . 0.9700 ?
C5 H5B . 0.9700 ?
C6 H6A . 0.9600 ?
C6 H6B . 0.9600 ?
C6 H6C . 0.9600 ?
C7 C8 . 1.361(9) ?
C7 C12 . 1.393(9) ?
C8 N9 . 1.329(8) yes
C8 H8 . 0.9300 ?
N9 C10 . 1.336(10) yes
N9 H9 . 0.8600 ?
C10 C11 . 1.357(11) ?
C10 H10 . 0.9300 ?
C11 C12 . 1.407(9) ?
C11 H11 . 0.9300 ?
C12 H12 . 0.9300 ?
N13 C14 . 1.485(9) yes
N13 C17 . 1.495(9) yes
N13 C18 . 1.464(11) yes
N13 H13 . 0.9100 ?
C14 C15 . 1.529(11) ?
C14 C19 . 1.512(8) ?
C14 H14 . 0.9800 ?
C15 C16 . 1.493(12) ?
C15 H15A . 0.9700 ?
C15 H15B . 0.9700 ?
C16 C17 . 1.456(11) ?
C16 H16A . 0.9700 ?
C16 H16B . 0.9700 ?
C17 H17A . 0.9700 ?
C17 H17B . 0.9700 ?
C18 H18A . 0.9600 ?
C18 H18B . 0.9600 ?
C18 H18C . 0.9600 ?
C19 C24 . 1.354(9) ?
C19 C20 . 1.363(9) ?
C20 N21 . 1.346(9) yes
C20 H20 . 0.9300 ?
N21 C22 . 1.338(10) yes
N21 H21 . 0.8600 ?
C22 C23 . 1.351(11) ?
C22 H22 . 0.9300 ?
C23 C24 . 1.386(9) ?
C23 H23 . 0.9300 ?
C24 H24 . 0.9300 ?

loop_
_geom_hbond_atom_site_label_D
_geom_hbond_atom_site_label_H
_geom_hbond_atom_site_label_A
_geom_hbond_site_symmetry_A
_geom_hbond_distance_DH
_geom_hbond_distance_HA
_geom_hbond_distance_DA
_geom_hbond_angle_DHA
N1 H1 Cl6 1_654 0.91 2.45 3.282(6) 152
N9 H9 Cl7 1_564 0.86 2.40 3.145(7) 145
N9 H9 Cl5 1_564 0.86 2.70 3.336(6) 132
N13 H13 Cl2 . 0.91 2.35 3.156(6) 148
N21 H21 Cl3 1_445 0.86 2.35 3.141(7) 153
N21 H21 Cl1 1_445 0.86 2.78 3.357(7) 125

loop_
_geom_torsion_atom_site_label_1
_geom_torsion_atom_site_label_2
_geom_torsion_atom_site_label_3
_geom_torsion_atom_site_label_4
_geom_torsion_site_symmetry_1
_geom_torsion_site_symmetry_4
_geom_torsion
Cl1 Cu1 Cl4 Cl7 . 1_564 -18.84(8)
Cl3 Cu1 Cl4 Cl7 . 1_564 92.75(13)
Cl2 Cu1 Cl4 Cl7 . 1_564 -156.32(7)
Cu2 Cu1 Cl4 Cl7 1_664 1_564 -38.27(7)
C5 N1 C2 C7 . . 165.2(6)
C6 N1 C2 C7 . . -71.0(8)
Cl6 N1 C2 C7 1_654 . 32.0(7)
Cl8 N1 C2 C7 1_654 . 81.5(5)
C5 N1 C2 C3 . . 37.4(7)
C6 N1 C2 C3 . . 161.2(6)
Cl6 N1 C2 C3 1_654 . -95.8(5)
Cl8 N1 C2 C3 1_654 . -46.3(4)
C7 C2 C3 C4 . . -153.2(6)
N1 C2 C3 C4 . . -29.9(7)
C2 C3 C4 C5 . . 11.7(9)
C3 C4 C5 N1 . . 11.7(9)
C6 N1 C5 C4 . . -155.1(8)
C2 N1 C5 C4 . . -30.9(9)
Cl6 N1 C5 C4 1_654 . 105.8(6)
Cl8 N1 C5 C4 1_654 . 59.1(6)
N1 C2 C7 C8 . . 108.6(7)
C3 C2 C7 C8 . . -132.9(7)
N1 C2 C7 C12 . . -71.2(8)
C3 C2 C7 C12 . . 47.3(8)
C12 C7 C8 N9 . . -0.3(10)
C2 C7 C8 N9 . . 179.8(6)
C7 C8 N9 C10 . . 0.7(10)
C8 N9 C10 C11 . . -1.1(11)
N9 C10 C11 C12 . . 1.2(12)
C8 C7 C12 C11 . . 0.5(10)
C2 C7 C12 C11 . . -179.7(7)
C10 C11 C12 C7 . . -0.9(11)
C18 N13 C14 C19 . . -73.3(8)
C17 N13 C14 C19 . . 160.8(6)
C18 N13 C14 C15 . . 163.6(7)
C17 N13 C14 C15 . . 37.6(7)
N13 C14 C15 C16 . . -28.1(9)
C19 C14 C15 C16 . . -151.2(7)
C14 C15 C16 C17 . . 7.8(11)
C15 C16 C17 N13 . . 15.8(10)
C18 N13 C17 C16 . . -160.2(8)
C14 N13 C17 C16 . . -34.3(8)
N13 C14 C19 C24 . . -24.8(9)
C15 C14 C19 C24 . . 91.2(9)
N13 C14 C19 C20 . . 159.6(6)
C15 C14 C19 C20 . . -84.4(8)
C24 C19 C20 N21 . . -2.2(10)
C14 C19 C20 N21 . . 173.8(6)
C19 C20 N21 C22 . . 0.8(11)
C20 N21 C22 C23 . . 2.6(12)
N21 C22 C23 C24 . . -4.4(12)
C20 C19 C24 C23 . . 0.3(10)
C14 C19 C24 C23 . . -175.3(7)
C22 C23 C24 C19 . . 3.1(12)
